data_4108514
loop_
_publ_author_name
'Ximin Li'
'Peng Liu'
'K. N. Houk'
'Vladimir B. Birman'

_publ_section_title
;
 Origin of Enantioselectivity in CF3-PIP-Catalyzed Kinetic Resolution of
 Secondary Benzylic Alcohols
;
_journal_name_full 'Journal of the American Chemical Society'
_journal_page_first 13836
_journal_page_last 13837
_journal_paper_doi 10.1021/ja805275s
_journal_volume 130
_journal_year 2008
_chemical_absolute_configuration ad
_chemical_formula_sum 'C16 H14 F9 N2 O Sb'
_chemical_formula_weight 543.04
_chemical_name_systematic
; 
 ? 
;
_space_group_IT_number 19
_symmetry_cell_setting orthorhombic
_symmetry_space_group_name_Hall 'P 2ac 2ab'
_symmetry_space_group_name_H-M 'P 21 21 21'
_atom_sites_solution_hydrogens geom
_atom_sites_solution_primary direct
_atom_sites_solution_secondary difmap
_audit_creation_method SHELXL-97
_cell_angle_alpha 90.00
_cell_angle_beta 90.00
_cell_angle_gamma 90.00
_cell_formula_units_Z 4
_cell_length_a 9.1800(10)
_cell_length_b 12.5810(14)
_cell_length_c 16.5854(18)
_cell_measurement_reflns_used 9936
_cell_measurement_temperature 200(2)
_cell_measurement_theta_max 23.94
_cell_measurement_theta_min 2.54
_cell_volume 1915.5(4)
_computing_cell_refinement 'Bruker-Apex II (Bruker, 2006)'
_computing_data_collection 'Bruker-Apex II (Bruker, 2006)'
_computing_data_reduction 'Bruker-SAINT   (Bruker, 2006)'
_computing_molecular_graphics 'Bruker-SHELXTL (Sheldrick, 2006)'
_computing_publication_material 'Bruker-SHELXTL (Sheldrick, 2006)'
_computing_structure_refinement 'Bruker-SHELXTL (Sheldrick, 2006)'
_computing_structure_solution 'Bruker-SHELXTL (Sheldrick, 2006)'
_diffrn_ambient_temperature 200(2)
_diffrn_measured_fraction_theta_full 0.998
_diffrn_measured_fraction_theta_max 0.998
_diffrn_measurement_device_type 'CCD area detector'
_diffrn_measurement_method 'phi and omega scans'
_diffrn_radiation_monochromator graphite
_diffrn_radiation_source 'fine-focus sealed tube'
_diffrn_radiation_type MoK\a
_diffrn_radiation_wavelength 0.71073
_diffrn_reflns_av_R_equivalents 0.0501
_diffrn_reflns_av_sigmaI/netI 0.0224
_diffrn_reflns_limit_h_max 11
_diffrn_reflns_limit_h_min -11
_diffrn_reflns_limit_k_max 14
_diffrn_reflns_limit_k_min -16
_diffrn_reflns_limit_l_max 21
_diffrn_reflns_limit_l_min -21
_diffrn_reflns_number 60752
_diffrn_reflns_theta_full 27.09
_diffrn_reflns_theta_max 27.09
_diffrn_reflns_theta_min 2.75
_exptl_absorpt_coefficient_mu 1.534
_exptl_absorpt_correction_T_max 0.7456
_exptl_absorpt_correction_T_min 0.6684
_exptl_absorpt_correction_type multi-scan
_exptl_absorpt_process_details 'sadabs v2007/2'
_exptl_crystal_colour colourless
_exptl_crystal_density_diffrn 1.883
_exptl_crystal_density_meas ?
_exptl_crystal_description irregular
_exptl_crystal_F_000 1056
_exptl_crystal_size_max 0.27
_exptl_crystal_size_mid 0.23
_exptl_crystal_size_min 0.22
_refine_diff_density_max 0.912
_refine_diff_density_min -1.233
_refine_diff_density_rms 0.088
_refine_ls_abs_structure_details 'Flack H D (1983), Acta Cryst. A39, 876-881'
_refine_ls_abs_structure_Flack -0.02(3)
_refine_ls_extinction_method none
_refine_ls_goodness_of_fit_ref 1.053
_refine_ls_hydrogen_treatment noref
_refine_ls_matrix_type full
_refine_ls_number_parameters 262
_refine_ls_number_reflns 4222
_refine_ls_number_restraints 0
_refine_ls_restrained_S_all 1.053
_refine_ls_R_factor_all 0.0506
_refine_ls_R_factor_gt 0.0446
_refine_ls_shift/su_max 0.001
_refine_ls_shift/su_mean 0.000
_refine_ls_structure_factor_coef Fsqd
_refine_ls_weighting_details 'calc w=1/[\s^2^(Fo^2^)+(0.0552P)^2^+3.1170P] where P=(Fo^2^+2Fc^2^)/3'
_refine_ls_weighting_scheme calc
_refine_ls_wR_factor_gt 0.1070
_refine_ls_wR_factor_ref 0.1112
_reflns_number_gt 3828
_reflns_number_total 4222
_reflns_threshold_expression >2sigma(I)
_cod_data_source_file ja805275s_si_002.cif
_cod_data_source_block v19507
_cod_depositor_comments
;
The following automatic conversions were performed:

'_exptl_crystal_density_meas' value 'no' was changed to '?' - the
value is perceived as not measured.

Automatic conversion script
Id: cif_fix_values 3008 2015-01-20 13:52:24Z robertas 
;
_cod_database_code 4108514

loop_
_symmetry_equiv_pos_as_xyz
'x, y, z'
'-x+1/2, -y, z+1/2'
'-x, y+1/2, -z+1/2'
'x+1/2, -y+1/2, -z'

loop_
_atom_site_label
_atom_site_type_symbol
_atom_site_fract_x
_atom_site_fract_y
_atom_site_fract_z
_atom_site_U_iso_or_equiv
_atom_site_adp_type
_atom_site_occupancy
_atom_site_symmetry_multiplicity
_atom_site_calc_flag
_atom_site_refinement_flags
Sb1 Sb 0.10341(4) 0.90979(3) 0.76821(3) 0.05691(14) Uani 1 1 d .
F1 F 0.2375(9) 0.6527(4) 0.4835(4) 0.137(3) Uani 1 1 d .
F2 F 0.1952(5) 0.8028(3) 0.5329(3) 0.0774(12) Uani 1 1 d .
F3 F 0.3918(7) 0.7786(6) 0.4755(3) 0.1115(19) Uani 1 1 d .
F4 F 0.1432(6) 0.8234(4) 0.8553(4) 0.1066(19) Uani 1 1 d .
F5 F -0.0820(6) 0.9334(6) 0.8032(6) 0.166(3) Uani 1 1 d .
F6 F 0.2826(4) 0.8741(5) 0.7255(3) 0.0987(16) Uani 1 1 d .
F7 F 0.0706(8) 0.9974(5) 0.6813(4) 0.137(3) Uani 1 1 d .
F8 F 0.1942(10) 1.0199(4) 0.8210(4) 0.148(3) Uani 1 1 d .
F9 F 0.0223(8) 0.7959(6) 0.7126(5) 0.157(3) Uani 1 1 d .
N1 N 0.5430(4) 0.7049(3) 0.6986(2) 0.0325(8) Uani 1 1 d .
N2 N 0.5584(4) 0.6197(3) 0.8147(2) 0.0360(8) Uani 1 1 d .
O1 O 0.4371(4) 0.4749(3) 0.8609(2) 0.0485(9) Uani 1 1 d .
C1 C 0.2954(8) 0.7282(6) 0.5237(4) 0.0637(18) Uani 1 1 d .
C2 C 0.3605(6) 0.6918(4) 0.6011(3) 0.0450(12) Uani 1 1 d .
C3 C 0.4871(5) 0.7367(4) 0.6277(3) 0.0358(10) Uani 1 1 d .
H3 H 0.5349 0.7896 0.5966 0.043 Uiso 1 1 calc R
C4 C 0.4796(5) 0.6318(3) 0.7462(3) 0.0343(10) Uani 1 1 d .
C5 C 0.3479(5) 0.5859(5) 0.7217(3) 0.0476(12) Uani 1 1 d .
H5 H 0.2997 0.5349 0.7544 0.057 Uiso 1 1 calc R
C6 C 0.2907(6) 0.6167(5) 0.6496(4) 0.0495(14) Uani 1 1 d .
H6 H 0.2015 0.5865 0.6319 0.059 Uiso 1 1 calc R
C7 C 0.6794(5) 0.7455(4) 0.7339(3) 0.0351(9) Uani 1 1 d .
H7A H 0.6813 0.8241 0.7336 0.042 Uiso 1 1 calc R
H7B H 0.7652 0.7185 0.7040 0.042 Uiso 1 1 calc R
C8 C 0.6763(5) 0.7019(4) 0.8206(3) 0.0353(10) Uani 1 1 d .
H8 H 0.7714 0.6669 0.8334 0.042 Uiso 1 1 calc R
C9 C 0.6417(5) 0.7847(4) 0.8838(3) 0.0408(11) Uani 1 1 d .
C10 C 0.5103(7) 0.8356(5) 0.8839(4) 0.0567(16) Uani 1 1 d .
H10 H 0.4404 0.8193 0.8435 0.068 Uiso 1 1 calc R
C11 C 0.4776(8) 0.9113(6) 0.9425(4) 0.073(2) Uani 1 1 d .
H11 H 0.3873 0.9481 0.9408 0.087 Uiso 1 1 calc R
C12 C 0.5748(12) 0.9323(7) 1.0019(5) 0.088(3) Uani 1 1 d .
H12 H 0.5511 0.9819 1.0431 0.106 Uiso 1 1 calc R
C13 C 0.7028(12) 0.8837(8) 1.0025(5) 0.093(3) Uani 1 1 d .
H13 H 0.7701 0.9000 1.0443 0.112 Uiso 1 1 calc R
C14 C 0.7434(9) 0.8071(7) 0.9424(4) 0.072(2) Uani 1 1 d .
H14 H 0.8361 0.7735 0.9430 0.086 Uiso 1 1 calc R
C15 C 0.5325(6) 0.5391(4) 0.8723(3) 0.0407(11) Uani 1 1 d .
C16 C 0.6276(8) 0.5406(5) 0.9444(3) 0.0582(15) Uani 1 1 d .
H16A H 0.6040 0.4799 0.9791 0.087 Uiso 1 1 calc R
H16B H 0.6119 0.6069 0.9743 0.087 Uiso 1 1 calc R
H16C H 0.7297 0.5362 0.9276 0.087 Uiso 1 1 calc R

loop_
_atom_site_aniso_label
_atom_site_aniso_U_11
_atom_site_aniso_U_22
_atom_site_aniso_U_33
_atom_site_aniso_U_23
_atom_site_aniso_U_13
_atom_site_aniso_U_12
Sb1 0.03880(18) 0.0589(2) 0.0730(3) 0.0195(2) 0.01502(18) 0.01104(17)
F1 0.226(8) 0.056(3) 0.130(5) -0.027(3) -0.135(5) 0.031(4)
F2 0.087(3) 0.061(2) 0.085(3) 0.003(2) -0.027(2) 0.020(2)
F3 0.097(3) 0.187(6) 0.051(2) 0.021(3) -0.014(3) 0.031(4)
F4 0.080(3) 0.100(4) 0.140(4) 0.067(3) -0.005(3) 0.002(3)
F5 0.083(4) 0.193(7) 0.222(8) 0.074(6) 0.074(4) 0.070(4)
F6 0.059(2) 0.135(4) 0.102(3) -0.035(3) 0.017(2) 0.010(2)
F7 0.139(5) 0.148(5) 0.125(4) 0.091(4) -0.021(4) -0.017(4)
F8 0.284(10) 0.061(3) 0.099(4) -0.019(3) -0.021(5) -0.023(5)
F9 0.124(5) 0.132(5) 0.216(8) 0.005(6) -0.046(6) -0.063(4)
N1 0.0326(18) 0.0285(19) 0.0362(19) -0.0041(16) 0.0027(15) 0.0028(15)
N2 0.039(2) 0.0295(19) 0.040(2) 0.0040(16) -0.0014(16) -0.0060(15)
O1 0.055(2) 0.0336(18) 0.057(2) 0.0064(16) 0.0131(17) -0.0078(16)
C1 0.072(4) 0.071(4) 0.049(4) -0.013(3) -0.018(3) 0.013(4)
C2 0.045(3) 0.043(3) 0.046(3) -0.012(2) -0.010(2) 0.009(2)
C3 0.040(2) 0.034(2) 0.034(2) -0.004(2) -0.0016(19) 0.0022(19)
C4 0.032(2) 0.025(2) 0.046(3) -0.0036(19) 0.0002(18) 0.0010(16)
C5 0.040(2) 0.045(3) 0.058(3) -0.002(3) -0.004(2) -0.016(2)
C6 0.038(3) 0.051(3) 0.060(3) -0.012(3) -0.013(2) -0.010(2)
C7 0.030(2) 0.034(2) 0.041(2) 0.002(2) -0.004(2) -0.0059(17)
C8 0.027(2) 0.036(2) 0.043(3) 0.003(2) -0.0050(19) -0.0048(19)
C9 0.041(3) 0.042(3) 0.039(2) 0.005(2) -0.0031(19) -0.015(2)
C10 0.052(3) 0.070(4) 0.048(3) -0.015(3) 0.008(3) -0.010(3)
C11 0.080(4) 0.069(4) 0.070(4) -0.024(4) 0.031(4) -0.018(4)
C12 0.117(8) 0.082(6) 0.065(4) -0.029(4) 0.034(5) -0.050(5)
C13 0.119(8) 0.098(7) 0.063(4) -0.017(4) -0.024(5) -0.057(6)
C14 0.071(4) 0.076(5) 0.068(4) -0.008(4) -0.023(4) -0.024(4)
C15 0.050(3) 0.026(2) 0.047(3) 0.003(2) 0.011(2) 0.003(2)
C16 0.075(4) 0.049(3) 0.050(3) 0.015(3) -0.006(3) 0.003(3)

loop_
_atom_type_symbol
_atom_type_description
_atom_type_scat_dispersion_real
_atom_type_scat_dispersion_imag
_atom_type_scat_source
C C 0.0033 0.0016 'International Tables Vol C Tables 4.2.6.8 and 6.1.1.4'
H H 0.0000 0.0000 'International Tables Vol C Tables 4.2.6.8 and 6.1.1.4'
N N 0.0061 0.0033 'International Tables Vol C Tables 4.2.6.8 and 6.1.1.4'
O O 0.0106 0.0060 'International Tables Vol C Tables 4.2.6.8 and 6.1.1.4'
F F 0.0171 0.0103 'International Tables Vol C Tables 4.2.6.8 and 6.1.1.4'
Sb Sb -0.5866 1.5461 'International Tables Vol C Tables 4.2.6.8 and 6.1.1.4'

loop_
_geom_angle_atom_site_label_1
_geom_angle_atom_site_label_2
_geom_angle_atom_site_label_3
_geom_angle
F5 Sb1 F8 98.6(4)
F5 Sb1 F7 90.0(3)
F8 Sb1 F7 89.8(3)
F5 Sb1 F4 91.8(3)
F8 Sb1 F4 88.9(3)
F7 Sb1 F4 177.9(3)
F5 Sb1 F6 173.6(4)
F8 Sb1 F6 87.8(3)
F7 Sb1 F6 89.5(3)
F4 Sb1 F6 88.9(3)
F5 Sb1 F9 84.8(4)
F8 Sb1 F9 176.6(4)
F7 Sb1 F9 90.4(4)
F4 Sb1 F9 90.8(3)
F6 Sb1 F9 88.8(3)
C3 N1 C4 123.5(4)
C3 N1 C7 124.7(4)
C4 N1 C7 111.8(4)
C4 N2 C15 123.9(4)
C4 N2 C8 111.2(4)
C15 N2 C8 124.9(4)
F1 C1 F2 107.4(6)
F1 C1 F3 108.2(6)
F2 C1 F3 101.0(6)
F1 C1 C2 112.9(6)
F2 C1 C2 113.5(6)
F3 C1 C2 113.1(6)
C3 C2 C6 119.0(5)
C3 C2 C1 119.6(6)
C6 C2 C1 121.4(5)
N1 C3 C2 119.0(5)
N1 C3 H3 120.5
C2 C3 H3 120.5
N1 C4 N2 109.7(4)
N1 C4 C5 119.0(5)
N2 C4 C5 131.2(5)
C6 C5 C4 118.1(5)
C6 C5 H5 121.0
C4 C5 H5 121.0
C5 C6 C2 121.4(5)
C5 C6 H6 119.3
C2 C6 H6 119.3
N1 C7 C8 103.4(4)
N1 C7 H7A 111.1
C8 C7 H7A 111.1
N1 C7 H7B 111.1
C8 C7 H7B 111.1
H7A C7 H7B 109.0
N2 C8 C9 111.6(4)
N2 C8 C7 101.4(4)
C9 C8 C7 114.0(4)
N2 C8 H8 109.8
C9 C8 H8 109.8
C7 C8 H8 109.8
C10 C9 C14 120.1(6)
C10 C9 C8 120.6(5)
C14 C9 C8 119.2(6)
C9 C10 C11 120.8(6)
C9 C10 H10 119.6
C11 C10 H10 119.6
C12 C11 C10 119.9(8)
C12 C11 H11 120.0
C10 C11 H11 120.0
C13 C12 C11 119.9(7)
C13 C12 H12 120.0
C11 C12 H12 120.0
C12 C13 C14 122.3(7)
C12 C13 H13 118.8
C14 C13 H13 118.8
C9 C14 C13 116.9(8)
C9 C14 H14 121.6
C13 C14 H14 121.6
O1 C15 N2 119.7(5)
O1 C15 C16 124.3(5)
N2 C15 C16 115.9(5)
C15 C16 H16A 109.5
C15 C16 H16B 109.5
H16A C16 H16B 109.5
C15 C16 H16C 109.5
H16A C16 H16C 109.5
H16B C16 H16C 109.5

loop_
_geom_bond_atom_site_label_1
_geom_bond_atom_site_label_2
_geom_bond_distance
Sb1 F5 1.823(5)
Sb1 F8 1.839(6)
Sb1 F7 1.840(5)
Sb1 F4 1.844(5)
Sb1 F6 1.846(4)
Sb1 F9 1.860(7)
F1 C1 1.277(8)
F2 C1 1.323(8)
F3 C1 1.351(9)
N1 C3 1.344(6)
N1 C4 1.345(6)
N1 C7 1.473(5)
N2 C4 1.355(6)
N2 C15 1.414(6)
N2 C8 1.501(6)
O1 C15 1.207(7)
C1 C2 1.488(9)
C2 C3 1.365(7)
C2 C6 1.396(8)
C3 H3 0.9500
C4 C5 1.400(6)
C5 C6 1.362(8)
C5 H5 0.9500
C6 H6 0.9500
C7 C8 1.539(7)
C7 H7A 0.9900
C7 H7B 0.9900
C8 C9 1.512(7)
C8 H8 1.0000
C9 C10 1.366(8)
C9 C14 1.376(8)
C10 C11 1.393(8)
C10 H10 0.9500
C11 C12 1.355(12)
C11 H11 0.9500
C12 C13 1.325(15)
C12 H12 0.9500
C13 C14 1.436(13)
C13 H13 0.9500
C14 H14 0.9500
C15 C16 1.481(8)
C16 H16A 0.9800
C16 H16B 0.9800
C16 H16C 0.9800

loop_
_geom_torsion_atom_site_label_1
_geom_torsion_atom_site_label_2
_geom_torsion_atom_site_label_3
_geom_torsion_atom_site_label_4
_geom_torsion
F1 C1 C2 C3 142.9(7)
F2 C1 C2 C3 -94.6(7)
F3 C1 C2 C3 19.6(8)
F1 C1 C2 C6 -40.8(9)
F2 C1 C2 C6 81.7(8)
F3 C1 C2 C6 -164.0(5)
C4 N1 C3 C2 -1.2(7)
C7 N1 C3 C2 179.1(4)
C6 C2 C3 N1 2.0(7)
C1 C2 C3 N1 178.4(5)
C3 N1 C4 N2 -177.6(4)
C7 N1 C4 N2 2.2(5)
C3 N1 C4 C5 -0.3(7)
C7 N1 C4 C5 179.4(4)
C15 N2 C4 N1 -171.2(4)
C8 N2 C4 N1 8.3(5)
C15 N2 C4 C5 12.0(8)
C8 N2 C4 C5 -168.5(5)
N1 C4 C5 C6 0.9(7)
N2 C4 C5 C6 177.5(5)
C4 C5 C6 C2 0.0(8)
C3 C2 C6 C5 -1.5(8)
C1 C2 C6 C5 -177.8(6)
C3 N1 C7 C8 168.7(4)
C4 N1 C7 C8 -11.1(5)
C4 N2 C8 C9 107.4(5)
C15 N2 C8 C9 -73.1(6)
C4 N2 C8 C7 -14.4(5)
C15 N2 C8 C7 165.1(4)
N1 C7 C8 N2 14.4(4)
N1 C7 C8 C9 -105.7(4)
N2 C8 C9 C10 -51.2(6)
C7 C8 C9 C10 62.9(6)
N2 C8 C9 C14 127.7(5)
C7 C8 C9 C14 -118.1(6)
C14 C9 C10 C11 0.5(9)
C8 C9 C10 C11 179.5(5)
C9 C10 C11 C12 -2.3(10)
C10 C11 C12 C13 2.4(12)
C11 C12 C13 C14 -0.8(13)
C10 C9 C14 C13 1.1(10)
C8 C9 C14 C13 -177.9(6)
C12 C13 C14 C9 -1.0(12)
C4 N2 C15 O1 1.4(7)
C8 N2 C15 O1 -178.0(5)
C4 N2 C15 C16 -178.3(5)
C8 N2 C15 C16 2.2(7)
